data_7705252
loop_
_publ_author_name
'Shen, Guodong'
'Wang, Zeyou'
'Huang, Xianqiang'
'Gong, Shuwen'
'Zhang, Jiangong'
'Tang, Zhenfei'
'Sun, Manman'
'Lv, Xin'

_publ_section_title
;
 Bonded- and discreted-Lindqvist hexatungstate-based copper hybrids as
 heterogeneous catalysts for the one-pot synthesis of 2-phenylquinoxalines
 <i>via</i> 2-haloanilines with vinyl azides or
 3-phenyl-2<i>H</i>-azirines.
;
_journal_issue 40
_journal_name_full 'Dalton transactions (Cambridge, England : 2003)'
_journal_page_first 13993
_journal_page_last 13998
_journal_paper_doi 10.1039/d0dt02625e
_journal_volume 49
_journal_year 2020
_chemical_formula_sum 'C15 H12 N2'
_chemical_formula_weight 220.27
_space_group_crystal_system monoclinic
_space_group_IT_number 4
_space_group_name_Hall 'P 2yb'
_space_group_name_H-M_alt 'P 1 21 1'
_atom_sites_solution_hydrogens geom
_audit_creation_method SHELXL-2018/3
_audit_update_record
;
2020-06-09 deposited with the CCDC.	2020-08-19 downloaded from the CCDC.
;
_cell_angle_alpha 90
_cell_angle_beta 103.16(3)
_cell_angle_gamma 90
_cell_formula_units_Z 2
_cell_length_a 9.580(2)
_cell_length_b 4.8156(10)
_cell_length_c 12.595(3)
_cell_measurement_reflns_used 508
_cell_measurement_temperature 293(2)
_cell_measurement_theta_max 70.8590
_cell_measurement_theta_min 5.3590
_cell_volume 565.8(2)
_computing_structure_refinement 'SHELXL-2018/3 (Sheldrick, 2018)'
_diffrn_ambient_temperature 293(2)
_diffrn_measured_fraction_theta_full 0.980
_diffrn_measured_fraction_theta_max 0.980
_diffrn_measurement_device_type 'CCD area detector'
_diffrn_measurement_method 'phi and omega scans'
_diffrn_radiation_type CuK\a
_diffrn_radiation_wavelength 1.54184
_diffrn_reflns_av_R_equivalents 0.0196
_diffrn_reflns_av_unetI/netI 0.0418
_diffrn_reflns_Laue_measured_fraction_full 0.980
_diffrn_reflns_Laue_measured_fraction_max 0.980
_diffrn_reflns_limit_h_max 11
_diffrn_reflns_limit_h_min -8
_diffrn_reflns_limit_k_max 2
_diffrn_reflns_limit_k_min -5
_diffrn_reflns_limit_l_max 13
_diffrn_reflns_limit_l_min -15
_diffrn_reflns_number 1600
_diffrn_reflns_point_group_measured_fraction_full 0.626
_diffrn_reflns_point_group_measured_fraction_max 0.626
_diffrn_reflns_theta_full 67.144
_diffrn_reflns_theta_max 67.144
_diffrn_reflns_theta_min 3.604
_exptl_absorpt_coefficient_mu 0.602
_exptl_absorpt_correction_T_max 0.898
_exptl_absorpt_correction_T_min 0.883
_exptl_absorpt_correction_type multi-scan
_exptl_absorpt_process_details sadabs
_exptl_crystal_colour colourless
_exptl_crystal_density_diffrn 1.293
_exptl_crystal_description block
_exptl_crystal_F_000 232
_exptl_crystal_size_max 0.210
_exptl_crystal_size_mid 0.200
_exptl_crystal_size_min 0.180
_refine_diff_density_max 0.238
_refine_diff_density_min -0.336
_refine_diff_density_rms 0.064
_refine_ls_abs_structure_details
;
 Flack x determined using 102 quotients [(I+)-(I-)]/[(I+)+(I-)]
 (Parsons, Flack and Wagner, Acta Cryst. B69 (2013) 249-259).
;
_refine_ls_abs_structure_Flack 1.7(10)
_refine_ls_extinction_method none
_refine_ls_goodness_of_fit_ref 1.139
_refine_ls_hydrogen_treatment constr
_refine_ls_matrix_type full
_refine_ls_number_parameters 155
_refine_ls_number_reflns 1269
_refine_ls_number_restraints 1
_refine_ls_restrained_S_all 1.139
_refine_ls_R_factor_all 0.0910
_refine_ls_R_factor_gt 0.0716
_refine_ls_shift/su_max 0.013
_refine_ls_shift/su_mean 0.003
_refine_ls_structure_factor_coef Fsqd
_refine_ls_weighting_details 'w=1/[\s^2^(Fo^2^)+(0.1675P)^2^+0.0044P] where P=(Fo^2^+2Fc^2^)/3'
_refine_ls_weighting_scheme calc
_refine_ls_wR_factor_gt 0.2276
_refine_ls_wR_factor_ref 0.2693
_reflns_Friedel_coverage 0.131
_reflns_Friedel_fraction_full 0.167
_reflns_Friedel_fraction_max 0.167
_reflns_number_gt 898
_reflns_number_total 1269
_reflns_threshold_expression 'I > 2\s(I)'
_cod_data_source_file d0dt02625e2.cif
_cod_data_source_block exp_8433
_cod_depositor_comments 'Adding full bibliography for 7705251--7705253.cif.'
_cod_original_sg_symbol_H-M 'P 21'
_cod_database_code 7705252
_shelx_shelxl_version_number 2018/3
_shelx_space_group_comment
;
The symmetry employed for this shelxl refinement is uniquely defined
by the following loop, which should always be used as a source of
symmetry information in preference to the above space-group names.
They are only intended as comments.
;
_shelx_estimated_absorpt_t_min 0.884
_shelx_estimated_absorpt_t_max 0.899

loop_
_space_group_symop_operation_xyz
'x, y, z'
'-x, y+1/2, -z'

loop_
_atom_site_label
_atom_site_type_symbol
_atom_site_fract_x
_atom_site_fract_y
_atom_site_fract_z
_atom_site_U_iso_or_equiv
_atom_site_adp_type
_atom_site_occupancy
_atom_site_site_symmetry_order
_atom_site_calc_flag
_atom_site_refinement_flags_posn
_atom_site_refinement_flags_adp
_atom_site_refinement_flags_occupancy
_atom_site_disorder_assembly
_atom_site_disorder_group
N1 N 0.0523(5) 0.7373(10) 0.1951(3) 0.0508(13) Uani 1 1 d . . . . .
N2 N -0.0825(5) 0.5796(13) 0.3627(3) 0.0606(15) Uani 1 1 d . . . . .
C1 C 0.0896(5) 0.8492(13) 0.2930(4) 0.0495(15) Uani 1 1 d . . . . .
C2 C 0.0189(6) 0.7686(15) 0.3766(4) 0.0606(18) Uani 1 1 d . . . . .
H2 H 0.046170 0.854333 0.444298 0.073 Uiso 1 1 calc R U . . .
C3 C -0.1211(6) 0.4613(14) 0.2618(4) 0.0523(15) Uani 1 1 d . . . . .
C4 C -0.2295(6) 0.2545(13) 0.2407(5) 0.0581(17) Uani 1 1 d . . . . .
H4 H -0.273028 0.199415 0.296177 0.070 Uiso 1 1 calc R U . . .
C5 C -0.2706(6) 0.1360(14) 0.1406(5) 0.0580(17) Uani 1 1 d . . . . .
C6 C -0.2029(6) 0.2139(15) 0.0575(5) 0.0605(17) Uani 1 1 d . . . . .
H6 H -0.229803 0.130544 -0.010710 0.073 Uiso 1 1 calc R U . . .
C7 C -0.0972(6) 0.4123(14) 0.0760(4) 0.0576(16) Uani 1 1 d . . . . .
H7 H -0.054058 0.463275 0.019798 0.069 Uiso 1 1 calc R U . . .
C8 C -0.0535(5) 0.5388(13) 0.1781(4) 0.0497(15) Uani 1 1 d . . . . .
C9 C -0.3865(6) -0.0825(16) 0.1166(5) 0.073(2) Uani 1 1 d . . . . .
H9A H -0.419341 -0.121030 0.181703 0.109 Uiso 1 1 calc R U . . .
H9B H -0.348830 -0.249273 0.092121 0.109 Uiso 1 1 calc R U . . .
H9C H -0.465192 -0.016185 0.060923 0.109 Uiso 1 1 calc R U . . .
C10 C 0.2046(6) 1.0621(13) 0.3134(4) 0.0535(15) Uani 1 1 d . . . . .
C11 C 0.2700(6) 1.1373(16) 0.2292(4) 0.0618(17) Uani 1 1 d . . . . .
H11 H 0.240197 1.055542 0.160892 0.074 Uiso 1 1 calc R U . . .
C12 C 0.3791(6) 1.3326(16) 0.2466(5) 0.073(2) Uani 1 1 d . . . . .
H12 H 0.422880 1.377953 0.190206 0.087 Uiso 1 1 calc R U . . .
C13 C 0.4231(6) 1.4596(19) 0.3458(5) 0.074(2) Uani 1 1 d . . . . .
H13 H 0.495192 1.592881 0.356629 0.089 Uiso 1 1 calc R U . . .
C14 C 0.3596(7) 1.3877(16) 0.4290(5) 0.073(2) Uani 1 1 d . . . . .
H14 H 0.389753 1.471888 0.496834 0.088 Uiso 1 1 calc R U . . .
C15 C 0.2503(6) 1.1901(16) 0.4135(5) 0.0655(18) Uani 1 1 d . . . . .
H15 H 0.207983 1.144281 0.470714 0.079 Uiso 1 1 calc R U . . .

loop_
_atom_site_aniso_label
_atom_site_aniso_U_11
_atom_site_aniso_U_22
_atom_site_aniso_U_33
_atom_site_aniso_U_23
_atom_site_aniso_U_13
_atom_site_aniso_U_12
N1 0.052(2) 0.059(3) 0.043(2) 0.001(2) 0.0155(17) 0.001(3)
N2 0.058(3) 0.078(4) 0.049(2) 0.002(2) 0.0210(19) -0.003(3)
C1 0.050(3) 0.057(4) 0.043(3) 0.004(3) 0.015(2) 0.002(3)
C2 0.066(3) 0.076(5) 0.042(3) -0.001(3) 0.017(2) -0.010(4)
C3 0.049(3) 0.064(4) 0.046(3) 0.006(3) 0.016(2) 0.001(3)
C4 0.050(3) 0.068(5) 0.061(3) 0.010(3) 0.023(2) -0.003(3)
C5 0.050(3) 0.057(4) 0.067(3) -0.003(3) 0.012(2) -0.005(3)
C6 0.058(3) 0.065(4) 0.058(3) -0.007(3) 0.011(2) -0.002(3)
C7 0.060(3) 0.067(4) 0.049(3) -0.002(3) 0.018(2) -0.002(3)
C8 0.043(3) 0.061(4) 0.047(3) 0.003(3) 0.014(2) 0.002(3)
C9 0.063(3) 0.065(5) 0.092(5) -0.005(4) 0.019(3) -0.004(4)
C10 0.048(3) 0.064(4) 0.047(3) 0.000(3) 0.009(2) 0.004(3)
C11 0.059(3) 0.076(5) 0.053(3) -0.001(3) 0.018(2) -0.005(3)
C12 0.061(3) 0.087(5) 0.076(4) 0.003(4) 0.025(3) -0.007(4)
C13 0.058(3) 0.083(5) 0.080(4) -0.002(4) 0.012(3) -0.008(4)
C14 0.077(4) 0.076(5) 0.062(3) -0.006(4) 0.007(3) -0.014(4)
C15 0.064(3) 0.077(5) 0.056(3) 0.002(3) 0.013(3) -0.002(4)

loop_
_atom_type_symbol
_atom_type_description
_atom_type_scat_dispersion_real
_atom_type_scat_dispersion_imag
_atom_type_scat_source
C C 0.0181 0.0091 'International Tables Vol C Tables 4.2.6.8 and 6.1.1.4'
H H 0.0000 0.0000 'International Tables Vol C Tables 4.2.6.8 and 6.1.1.4'
N N 0.0311 0.0180 'International Tables Vol C Tables 4.2.6.8 and 6.1.1.4'

loop_
_geom_angle_atom_site_label_1
_geom_angle_atom_site_label_2
_geom_angle_atom_site_label_3
_geom_angle
_geom_angle_site_symmetry_1
_geom_angle_site_symmetry_3
_geom_angle_publ_flag
C1 N1 C8 117.6(4) . . ?
C2 N2 C3 116.7(5) . . ?
N1 C1 C2 120.3(5) . . ?
N1 C1 C10 118.4(4) . . ?
C2 C1 C10 121.2(5) . . ?
N2 C2 C1 123.4(5) . . ?
N2 C3 C8 120.9(5) . . ?
N2 C3 C4 119.9(5) . . ?
C8 C3 C4 119.2(5) . . ?
C5 C4 C3 120.9(5) . . ?
C4 C5 C6 119.7(6) . . ?
C4 C5 C9 121.5(5) . . ?
C6 C5 C9 118.8(6) . . ?
C7 C6 C5 120.6(6) . . ?
C6 C7 C8 120.9(5) . . ?
N1 C8 C7 120.1(4) . . ?
N1 C8 C3 121.1(5) . . ?
C7 C8 C3 118.8(5) . . ?
C15 C10 C11 118.3(6) . . ?
C15 C10 C1 122.2(5) . . ?
C11 C10 C1 119.5(5) . . ?
C12 C11 C10 120.5(6) . . ?
C13 C12 C11 120.8(6) . . ?
C12 C13 C14 119.1(7) . . ?
C13 C14 C15 121.0(6) . . ?
C10 C15 C14 120.2(6) . . ?

loop_
_geom_bond_atom_site_label_1
_geom_bond_atom_site_label_2
_geom_bond_distance
_geom_bond_site_symmetry_2
_geom_bond_publ_flag
N1 C1 1.318(6) . ?
N1 C8 1.374(7) . ?
N2 C2 1.314(8) . ?
N2 C3 1.364(7) . ?
C1 C2 1.428(7) . ?
C1 C10 1.484(7) . ?
C3 C8 1.407(6) . ?
C3 C4 1.420(8) . ?
C4 C5 1.358(8) . ?
C5 C6 1.402(8) . ?
C5 C9 1.510(9) . ?
C6 C7 1.373(9) . ?
C7 C8 1.398(7) . ?
C10 C15 1.382(8) . ?
C10 C11 1.396(7) . ?
C11 C12 1.385(9) . ?
C12 C13 1.368(9) . ?
C13 C14 1.371(9) . ?
C14 C15 1.395(9) . ?
